data_2016349
loop_
_publ_author_name
'Churakov, Andrei V.'
'Karlov, Sergey S.'
'Lermontova, Elmira Kh.'
'Zaitseva, Galina S.'
'Howard, Judith A. K.'

_publ_section_title
;
 Benzyl <i>N</i>,<i>N</i>-bis[2-(pentafluoroanilino)ethyl]carbamate
;
_journal_coeditor_code SF3060
_journal_issue 12
_journal_name_full 'Acta Crystallographica Section C'
_journal_page_first o761
_journal_page_last o762
_journal_paper_doi 10.1107/S0108270107057939
_journal_volume 63
_journal_year 2007
_chemical_formula_iupac 'C24 H17 F10 N3 O2'
_chemical_formula_moiety 'C24 H17 F10 N3 O2'
_chemical_formula_sum 'C24 H17 F10 N3 O2'
_chemical_formula_weight 569.41
_chemical_name_systematic
;
Benzyl N,N-bis[2-(pentafluoroanilino)ethyl]carbamate
;
_space_group_IT_number 61
_symmetry_cell_setting orthorhombic
_symmetry_space_group_name_Hall '-P 2ac 2ab'
_symmetry_space_group_name_H-M 'P b c a'
_atom_sites_solution_hydrogens geom
_atom_sites_solution_primary direct
_atom_sites_solution_secondary difmap
_audit_creation_method SHELXL97
_cell_angle_alpha 90.00
_cell_angle_beta 90.00
_cell_angle_gamma 90.00
_cell_formula_units_Z 8
_cell_length_a 7.6382(7)
_cell_length_b 14.9272(15)
_cell_length_c 40.857(4)
_cell_measurement_reflns_used 8495
_cell_measurement_temperature 120(2)
_cell_measurement_theta_max 29.75
_cell_measurement_theta_min 2.49
_cell_volume 4658.4(8)
_computing_cell_refinement 'SAINT (Bruker, 2003)'
_computing_data_collection 'SMART (Bruker, 2003)'
_computing_data_reduction 'SAINT (Bruker, 2003)'
_computing_molecular_graphics 'SHELXTL (Bruker, 2003)'
_computing_publication_material 'SHELXTL (Bruker, 2003)'
_computing_structure_refinement 'SHELXTL (Bruker, 2003)'
_computing_structure_solution 'SHELXTL (Bruker, 2003)'
_diffrn_ambient_temperature 120(2)
_diffrn_measured_fraction_theta_full 0.999
_diffrn_measured_fraction_theta_max 0.999
_diffrn_measurement_device_type 'Bruker SMART 1K'
_diffrn_measurement_method \w
_diffrn_radiation_monochromator graphite
_diffrn_radiation_source 'fine-focus sealed tube'
_diffrn_radiation_type MoK\a
_diffrn_radiation_wavelength 0.71073
_diffrn_reflns_av_R_equivalents 0.0482
_diffrn_reflns_av_sigmaI/netI 0.0393
_diffrn_reflns_limit_h_max 10
_diffrn_reflns_limit_h_min -9
_diffrn_reflns_limit_k_max 9
_diffrn_reflns_limit_k_min -19
_diffrn_reflns_limit_l_max 48
_diffrn_reflns_limit_l_min -53
_diffrn_reflns_number 25323
_diffrn_reflns_theta_full 28.00
_diffrn_reflns_theta_max 28.00
_diffrn_reflns_theta_min 1.99
_exptl_absorpt_coefficient_mu 0.159
_exptl_absorpt_correction_T_max 1.0000
_exptl_absorpt_correction_T_min 0.9251
_exptl_absorpt_correction_type multi-scan
_exptl_absorpt_process_details '(SADABS; Bruker, 2003)'
_exptl_crystal_colour colourless
_exptl_crystal_density_diffrn 1.624
_exptl_crystal_density_method 'not measured'
_exptl_crystal_description block
_exptl_crystal_F_000 2304
_exptl_crystal_size_max 0.30
_exptl_crystal_size_mid 0.20
_exptl_crystal_size_min 0.20
_refine_diff_density_max 0.245
_refine_diff_density_min -0.270
_refine_ls_extinction_method none
_refine_ls_goodness_of_fit_ref 1.042
_refine_ls_hydrogen_treatment refall
_refine_ls_matrix_type full
_refine_ls_number_parameters 420
_refine_ls_number_reflns 5603
_refine_ls_number_restraints 0
_refine_ls_restrained_S_all 1.042
_refine_ls_R_factor_all 0.0722
_refine_ls_R_factor_gt 0.0481
_refine_ls_shift/su_max 0.000
_refine_ls_shift/su_mean 0.000
_refine_ls_structure_factor_coef Fsqd
_refine_ls_weighting_details 'calc w = 1/[\s^2^(Fo^2^)+(0.0347P)^2^+2.4908P] where P=(Fo^2^+2Fc^2^)/3'
_refine_ls_weighting_scheme calc
_refine_ls_wR_factor_gt 0.0947
_refine_ls_wR_factor_ref 0.1021
_reflns_number_gt 4174
_reflns_number_total 5603
_reflns_threshold_expression I>2\s(I)
_cod_data_source_file sf3060.cif
_cod_data_source_block I
_cod_database_code 2016349
_cod_database_fobs_code 2016349

loop_
_symmetry_equiv_pos_as_xyz
'x, y, z'
'-x+1/2, -y, z+1/2'
'-x, y+1/2, -z+1/2'
'x+1/2, -y+1/2, -z'
'-x, -y, -z'
'x-1/2, y, -z-1/2'
'x, -y-1/2, z-1/2'
'-x-1/2, y-1/2, z'

loop_
_atom_site_type_symbol
_atom_site_label
_atom_site_fract_x
_atom_site_fract_y
_atom_site_fract_z
_atom_site_U_iso_or_equiv
_atom_site_adp_type
_atom_site_calc_flag
_atom_site_occupancy
N N1 -0.22240(19) 0.16839(10) 0.14863(4) 0.0215(3) Uani d 1
N N2 -0.4225(2) 0.06994(11) 0.20308(4) 0.0284(4) Uani d 1
N N3 -0.0730(2) 0.28221(11) 0.09205(4) 0.0240(3) Uani d 1
O O1 -0.32683(17) 0.02918(9) 0.13640(3) 0.0284(3) Uani d 1
O O2 -0.06745(16) 0.07645(8) 0.11586(3) 0.0237(3) Uani d 1
C C11 -0.2138(2) 0.08699(12) 0.13402(4) 0.0221(4) Uani d 1
C C12 -0.0422(3) -0.01483(13) 0.10390(5) 0.0292(4) Uani d 1
C C13 0.1128(2) -0.01703(11) 0.08137(5) 0.0241(4) Uani d 1
C C14 0.0908(3) -0.04241(12) 0.04890(5) 0.0289(4) Uani d 1
C C15 0.2351(3) -0.05220(13) 0.02839(5) 0.0318(5) Uani d 1
C C16 0.4013(3) -0.03634(13) 0.04027(5) 0.0308(4) Uani d 1
C C17 0.4241(3) -0.00885(13) 0.07244(5) 0.0286(4) Uani d 1
C C18 0.2811(3) 0.00029(12) 0.09300(5) 0.0254(4) Uani d 1
C C21 -0.3887(2) 0.19409(13) 0.16399(5) 0.0256(4) Uani d 1
C C22 -0.4053(3) 0.16794(13) 0.19981(5) 0.0271(4) Uani d 1
C C23 -0.3807(2) 0.02600(12) 0.23162(5) 0.0245(4) Uani d 1
C C24 -0.3146(3) -0.06146(13) 0.23106(5) 0.0296(4) Uani d 1
C C25 -0.2777(3) -0.10982(13) 0.25884(5) 0.0350(5) Uani d 1
C C26 -0.3033(3) -0.07221(14) 0.28932(5) 0.0367(5) Uani d 1
C C27 -0.3676(3) 0.01344(14) 0.29108(5) 0.0338(5) Uani d 1
C C28 -0.4070(3) 0.06099(12) 0.26309(5) 0.0285(4) Uani d 1
C C31 -0.0755(2) 0.23139(11) 0.15058(5) 0.0214(4) Uani d 1
C C32 -0.0895(3) 0.30861(12) 0.12617(5) 0.0245(4) Uani d 1
C C33 0.0787(2) 0.25282(11) 0.07725(4) 0.0191(4) Uani d 1
C C34 0.0692(2) 0.21446(12) 0.04612(4) 0.0228(4) Uani d 1
C C35 0.2125(2) 0.18822(11) 0.02825(4) 0.0240(4) Uani d 1
C C36 0.3783(2) 0.19818(12) 0.04110(4) 0.0237(4) Uani d 1
C C37 0.3928(2) 0.23370(12) 0.07200(5) 0.0226(4) Uani d 1
C C38 0.2484(2) 0.26037(11) 0.08975(4) 0.0206(4) Uani d 1
F F24 -0.28452(19) -0.09986(8) 0.20144(3) 0.0436(3) Uani d 1
F F25 -0.2119(2) -0.19330(8) 0.25656(3) 0.0569(4) Uani d 1
F F26 -0.2651(2) -0.11886(9) 0.31666(3) 0.0586(4) Uani d 1
F F27 -0.3941(2) 0.05121(9) 0.32056(3) 0.0527(4) Uani d 1
F F28 -0.47823(18) 0.14354(8) 0.26672(3) 0.0420(3) Uani d 1
F F34 -0.09213(14) 0.20300(8) 0.03285(3) 0.0330(3) Uani d 1
F F35 0.19206(16) 0.15264(8) -0.00181(3) 0.0338(3) Uani d 1
F F36 0.52101(14) 0.17269(8) 0.02426(3) 0.0336(3) Uani d 1
F F37 0.55281(13) 0.24290(9) 0.08591(3) 0.0351(3) Uani d 1
F F38 0.27832(13) 0.29414(7) 0.12014(2) 0.0276(2) Uani d 1
H H2 -0.396(3) 0.0424(15) 0.1852(6) 0.034(6) Uiso d 1
H H3 -0.166(3) 0.2639(15) 0.0824(6) 0.037(6) Uiso d 1
H H14 -0.029(3) -0.0537(14) 0.0414(5) 0.032(6) Uiso d 1
H H15 0.216(3) -0.0712(15) 0.0075(6) 0.040(6) Uiso d 1
H H16 0.495(3) -0.0441(15) 0.0263(6) 0.040(6) Uiso d 1
H H17 0.538(3) 0.0026(14) 0.0802(5) 0.036(6) Uiso d 1
H H18 0.301(3) 0.0165(14) 0.1155(6) 0.033(6) Uiso d 1
H H121 -0.151(3) -0.0349(15) 0.0926(5) 0.038(6) Uiso d 1
H H122 -0.017(3) -0.0534(14) 0.1239(5) 0.032(6) Uiso d 1
H H211 -0.398(2) 0.2601(13) 0.1628(5) 0.024(5) Uiso d 1
H H212 -0.482(3) 0.1711(13) 0.1514(5) 0.027(5) Uiso d 1
H H221 -0.510(3) 0.1978(13) 0.2086(5) 0.026(5) Uiso d 1
H H222 -0.297(3) 0.1902(13) 0.2127(5) 0.022(5) Uiso d 1
H H311 0.031(3) 0.1985(12) 0.1472(5) 0.020(5) Uiso d 1
H H312 -0.070(2) 0.2555(13) 0.1736(5) 0.022(5) Uiso d 1
H H322 -0.205(3) 0.3387(13) 0.1280(5) 0.026(5) Uiso d 1
H H321 -0.002(3) 0.3544(14) 0.1317(5) 0.029(5) Uiso d 1

loop_
_atom_site_aniso_label
_atom_site_aniso_U_11
_atom_site_aniso_U_22
_atom_site_aniso_U_33
_atom_site_aniso_U_12
_atom_site_aniso_U_13
_atom_site_aniso_U_23
N1 0.0217(7) 0.0205(7) 0.0224(8) -0.0012(6) 0.0030(6) 0.0010(6)
N2 0.0374(10) 0.0270(8) 0.0208(9) -0.0053(7) 0.0051(7) -0.0006(7)
N3 0.0183(7) 0.0299(8) 0.0239(8) 0.0007(6) -0.0001(6) 0.0047(7)
O1 0.0313(7) 0.0307(7) 0.0230(7) -0.0096(6) 0.0031(6) -0.0035(6)
O2 0.0279(7) 0.0180(6) 0.0252(7) -0.0016(5) 0.0042(5) -0.0029(5)
C11 0.0253(9) 0.0245(9) 0.0165(9) -0.0011(7) -0.0016(7) 0.0011(7)
C12 0.0337(11) 0.0207(9) 0.0332(11) -0.0025(8) 0.0038(9) -0.0053(8)
C13 0.0315(10) 0.0154(8) 0.0254(10) 0.0002(7) -0.0012(8) -0.0024(7)
C14 0.0339(11) 0.0247(9) 0.0281(11) 0.0003(8) -0.0059(9) -0.0040(8)
C15 0.0508(13) 0.0255(9) 0.0189(10) 0.0032(9) -0.0029(9) -0.0032(8)
C16 0.0398(12) 0.0244(10) 0.0284(11) 0.0061(9) 0.0085(10) 0.0019(8)
C17 0.0303(10) 0.0268(10) 0.0287(11) 0.0025(8) -0.0024(9) 0.0002(8)
C18 0.0375(11) 0.0194(8) 0.0192(10) 0.0006(8) -0.0034(8) -0.0024(7)
C21 0.0237(9) 0.0273(10) 0.0259(10) 0.0033(8) 0.0027(8) 0.0014(8)
C22 0.0304(10) 0.0262(9) 0.0245(10) 0.0003(8) 0.0073(8) 0.0002(8)
C23 0.0246(9) 0.0254(9) 0.0235(10) -0.0060(8) 0.0058(8) -0.0018(7)
C24 0.0400(11) 0.0266(9) 0.0221(10) -0.0037(8) 0.0037(9) -0.0065(8)
C25 0.0476(13) 0.0232(10) 0.0341(12) 0.0038(9) 0.0027(10) -0.0028(8)
C26 0.0527(14) 0.0337(11) 0.0236(11) 0.0020(10) 0.0021(10) 0.0034(8)
C27 0.0476(12) 0.0335(11) 0.0203(10) -0.0022(9) 0.0099(9) -0.0061(8)
C28 0.0331(10) 0.0236(9) 0.0289(10) 0.0001(8) 0.0106(9) -0.0012(8)
C31 0.0244(9) 0.0186(8) 0.0212(10) 0.0000(7) 0.0013(7) -0.0018(7)
C32 0.0248(9) 0.0188(8) 0.0299(10) 0.0030(8) 0.0056(8) 0.0023(7)
C33 0.0203(8) 0.0182(8) 0.0187(9) -0.0015(7) -0.0004(7) 0.0049(7)
C34 0.0219(9) 0.0234(9) 0.0230(9) -0.0044(7) -0.0070(7) 0.0034(7)
C35 0.0332(10) 0.0197(8) 0.0192(9) -0.0022(7) -0.0016(8) -0.0004(7)
C36 0.0238(9) 0.0222(9) 0.0250(10) 0.0014(7) 0.0049(7) 0.0003(7)
C37 0.0177(8) 0.0256(9) 0.0246(10) -0.0012(7) -0.0039(7) 0.0021(7)
C38 0.0244(8) 0.0207(8) 0.0167(9) -0.0022(7) -0.0032(7) -0.0004(7)
F24 0.0747(9) 0.0309(6) 0.0250(6) 0.0028(6) 0.0042(6) -0.0099(5)
F25 0.0976(12) 0.0318(7) 0.0415(8) 0.0218(7) 0.0030(8) -0.0024(6)
F26 0.1011(12) 0.0473(8) 0.0272(7) 0.0189(8) -0.0017(8) 0.0077(6)
F27 0.0932(11) 0.0439(7) 0.0210(6) 0.0125(7) 0.0138(7) -0.0041(5)
F28 0.0636(9) 0.0300(6) 0.0323(7) 0.0119(6) 0.0184(6) -0.0010(5)
F34 0.0254(6) 0.0437(7) 0.0298(6) -0.0073(5) -0.0110(5) 0.0007(5)
F35 0.0452(7) 0.0344(6) 0.0219(6) -0.0053(5) -0.0039(5) -0.0070(5)
F36 0.0303(6) 0.0393(6) 0.0311(6) 0.0062(5) 0.0104(5) -0.0031(5)
F37 0.0174(5) 0.0574(8) 0.0307(6) -0.0008(5) -0.0033(5) -0.0023(6)
F38 0.0258(5) 0.0372(6) 0.0198(6) -0.0033(5) -0.0025(4) -0.0051(4)

loop_
_atom_type_symbol
_atom_type_description
_atom_type_scat_dispersion_real
_atom_type_scat_dispersion_imag
_atom_type_scat_source
C C 0.0033 0.0016 'International Tables Vol C Tables 4.2.6.8 and 6.1.1.4'
H H 0.0000 0.0000 'International Tables Vol C Tables 4.2.6.8 and 6.1.1.4'
N N 0.0061 0.0033 'International Tables Vol C Tables 4.2.6.8 and 6.1.1.4'
F F 0.0171 0.0103 'International Tables Vol C Tables 4.2.6.8 and 6.1.1.4'
O O 0.0106 0.0060 'International Tables Vol C Tables 4.2.6.8 and 6.1.1.4'

loop_
_geom_angle_atom_site_label_1
_geom_angle_atom_site_label_2
_geom_angle_atom_site_label_3
_geom_angle
_geom_angle_publ_flag
C11 N1 C31 124.19(15) yes
C11 N1 C21 117.67(15) yes
C31 N1 C21 118.13(14) yes
C23 N2 C22 121.97(16) yes
C23 N2 H2 115.9(15) no
C22 N2 H2 112.1(15) no
C33 N3 C32 125.41(16) yes
C33 N3 H3 113.3(15) no
C32 N3 H3 116.9(15) no
C11 O2 C12 113.69(14) yes
O1 C11 O2 123.02(16) yes
O1 C11 N1 124.25(17) yes
O2 C11 N1 112.72(15) yes
O2 C12 C13 109.27(15) no
O2 C12 H121 109.0(13) no
C13 C12 H121 111.6(13) no
O2 C12 H122 106.6(12) no
C13 C12 H122 109.3(12) no
H121 C12 H122 111.0(17) no
C14 C13 C18 119.15(18) no
C14 C13 C12 119.77(18) no
C18 C13 C12 120.94(17) no
C13 C14 C15 120.52(19) no
C13 C14 H14 117.2(12) no
C15 C14 H14 122.3(12) no
C16 C15 C14 119.91(19) no
C16 C15 H15 121.9(15) no
C14 C15 H15 118.2(15) no
C15 C16 C17 119.9(2) no
C15 C16 H16 118.2(14) no
C17 C16 H16 121.8(14) no
C18 C17 C16 120.34(19) no
C18 C17 H17 120.5(14) no
C16 C17 H17 119.1(14) no
C17 C18 C13 120.12(18) no
C17 C18 H18 118.6(13) no
C13 C18 H18 121.3(13) no
N1 C21 C22 114.62(16) no
N1 C21 H211 107.6(11) no
C22 C21 H211 107.3(11) no
N1 C21 H212 108.9(12) no
C22 C21 H212 111.7(12) no
H211 C21 H212 106.3(16) no
N2 C22 C21 110.46(16) no
N2 C22 H221 110.2(11) no
C21 C22 H221 107.7(12) no
N2 C22 H222 110.1(11) no
C21 C22 H222 110.0(11) no
H221 C22 H222 108.2(15) no
N2 C23 C24 120.96(17) no
N2 C23 C28 124.50(17) no
C24 C23 C28 114.46(17) no
F24 C24 C25 118.65(17) no
F24 C24 C23 117.97(17) no
C25 C24 C23 123.38(18) no
F25 C25 C24 120.35(18) no
F25 C25 C26 119.46(19) no
C24 C25 C26 120.17(18) no
F26 C26 C27 121.03(19) no
F26 C26 C25 120.45(19) no
C27 C26 C25 118.52(19) no
F27 C27 C26 119.45(19) no
F27 C27 C28 119.59(18) no
C26 C27 C28 120.95(18) no
F28 C28 C27 117.70(17) no
F28 C28 C23 119.78(17) no
C27 C28 C23 122.50(18) no
N1 C31 C32 113.25(15) no
N1 C31 H311 108.2(11) no
C32 C31 H311 110.6(11) no
N1 C31 H312 108.2(11) no
C32 C31 H312 110.1(11) no
H311 C31 H312 106.3(15) no
N3 C32 C31 114.53(15) no
N3 C32 H322 105.7(11) no
C31 C32 H322 110.8(12) no
N3 C32 H321 110.4(12) no
C31 C32 H321 109.1(12) no
H322 C32 H321 105.9(16) no
N3 C33 C34 119.09(16) no
N3 C33 C38 126.41(16) no
C34 C33 C38 114.45(16) no
F34 C34 C35 118.39(16) no
F34 C34 C33 117.56(16) no
C35 C34 C33 124.04(16) no
F35 C35 C34 120.31(16) no
F35 C35 C36 119.76(16) no
C34 C35 C36 119.93(16) no
F36 C36 C37 120.96(16) no
F36 C36 C35 121.29(16) no
C37 C36 C35 117.75(16) no
F37 C37 C36 119.81(16) no
F37 C37 C38 118.15(16) no
C36 C37 C38 122.04(16) no
F38 C38 C37 116.95(15) no
F38 C38 C33 121.29(15) no
C37 C38 C33 121.75(16) no

loop_
_geom_bond_atom_site_label_1
_geom_bond_atom_site_label_2
_geom_bond_distance
_geom_bond_publ_flag
N1 C11 1.355(2) yes
N1 C31 1.466(2) no
N1 C21 1.468(2) no
N2 C23 1.375(2) yes
N2 C22 1.475(2) no
N2 H2 0.86(2) no
N3 C33 1.379(2) yes
N3 C32 1.454(2) no
N3 H3 0.86(2) no
O1 C11 1.224(2) yes
O2 C11 1.351(2) yes
O2 C12 1.460(2) no
C12 C13 1.500(3) no
C12 H121 0.99(2) no
C12 H122 1.02(2) no
C13 C14 1.390(3) no
C13 C18 1.395(3) no
C14 C15 1.392(3) no
C14 H14 0.98(2) no
C15 C16 1.380(3) no
C15 H15 0.91(2) no
C16 C17 1.388(3) no
C16 H16 0.92(2) no
C17 C18 1.384(3) no
C17 H17 0.94(2) no
C18 H18 0.96(2) no
C21 C22 1.520(3) no
C21 H211 0.99(2) no
C21 H212 0.94(2) no
C22 H221 0.98(2) no
C22 H222 1.03(2) no
C23 C24 1.400(3) no
C23 C28 1.402(3) no
C24 F24 1.359(2) no
C24 C25 1.374(3) no
C25 F25 1.347(2) no
C25 C26 1.380(3) no
C26 F26 1.348(2) no
C26 C27 1.372(3) no
C27 F27 1.345(2) no
C27 C28 1.379(3) no
C28 F28 1.355(2) no
C31 C32 1.528(2) no
C31 H311 0.960(19) no
C31 H312 1.01(2) no
C32 H322 0.99(2) no
C32 H321 0.98(2) no
C33 C34 1.397(2) no
C33 C38 1.398(2) no
C34 F34 1.3572(19) no
C34 C35 1.373(3) no
C35 F35 1.347(2) no
C35 C36 1.378(3) no
C36 F36 1.344(2) no
C36 C37 1.374(3) no
C37 F37 1.355(2) no
C37 C38 1.378(2) no
C38 F38 1.3592(19) no

loop_
_geom_hbond_atom_site_label_D
_geom_hbond_atom_site_label_H
_geom_hbond_atom_site_label_A
_geom_hbond_site_symmetry_A
_geom_hbond_distance_DH
_geom_hbond_distance_HA
_geom_hbond_distance_DA
_geom_hbond_angle_DHA
N2 H2 O1 . 0.86(2) 2.07(2) 2.886(2) 157(2)
N3 H3 F37 1_455 0.86(2) 2.17(2) 2.9282(19) 147(2)

loop_
_geom_torsion_atom_site_label_1
_geom_torsion_atom_site_label_2
_geom_torsion_atom_site_label_3
_geom_torsion_atom_site_label_4
_geom_torsion
_geom_torsion_publ_flag
C12 O2 C11 O1 -9.7(2) no
C12 O2 C11 N1 171.34(16) no
C31 N1 C11 O1 168.92(17) no
C21 N1 C11 O1 -9.9(3) no
C31 N1 C11 O2 -12.2(2) no
C21 N1 C11 O2 169.04(15) no
C11 O2 C12 C13 174.26(15) no
O2 C12 C13 C14 -118.74(19) no
O2 C12 C13 C18 65.6(2) no
C18 C13 C14 C15 1.3(3) no
C12 C13 C14 C15 -174.49(17) no
C13 C14 C15 C16 -0.2(3) no
C14 C15 C16 C17 -1.3(3) no
C15 C16 C17 C18 1.9(3) no
C16 C17 C18 C13 -0.8(3) no
C14 C13 C18 C17 -0.7(3) no
C12 C13 C18 C17 174.97(17) no
C11 N1 C21 C22 90.3(2) no
C31 N1 C21 C22 -88.6(2) no
C23 N2 C22 C21 157.51(17) no
N1 C21 C22 N2 -70.2(2) no
C22 N2 C23 C24 -148.31(19) no
C22 N2 C23 C28 34.9(3) no
N2 C23 C24 F24 3.3(3) no
C28 C23 C24 F24 -179.60(17) no
N2 C23 C24 C25 -177.17(19) no
C28 C23 C24 C25 -0.1(3) no
F24 C24 C25 F25 0.5(3) no
C23 C24 C25 F25 -179.08(19) no
F24 C24 C25 C26 178.7(2) no
C23 C24 C25 C26 -0.9(3) no
F25 C25 C26 F26 -0.9(3) no
C24 C25 C26 F26 -179.1(2) no
F25 C25 C26 C27 178.9(2) no
C24 C25 C26 C27 0.7(3) no
F26 C26 C27 F27 -0.5(3) no
C25 C26 C27 F27 179.7(2) no
F26 C26 C27 C28 -179.8(2) no
C25 C26 C27 C28 0.4(3) no
F27 C27 C28 F28 -2.6(3) no
C26 C27 C28 F28 176.77(19) no
F27 C27 C28 C23 179.29(19) no
C26 C27 C28 C23 -1.3(3) no
N2 C23 C28 F28 0.1(3) no
C24 C23 C28 F28 -176.93(17) no
N2 C23 C28 C27 178.14(19) no
C24 C23 C28 C27 1.2(3) no
C11 N1 C31 C32 102.95(19) no
C21 N1 C31 C32 -78.3(2) no
C33 N3 C32 C31 -70.0(2) no
N1 C31 C32 N3 -67.2(2) no
C32 N3 C33 C34 168.50(16) no
C32 N3 C33 C38 -14.2(3) no
N3 C33 C34 F34 -4.1(2) no
C38 C33 C34 F34 178.36(15) no
N3 C33 C34 C35 175.66(17) no
C38 C33 C34 C35 -1.9(3) no
F34 C34 C35 F35 0.5(2) no
C33 C34 C35 F35 -179.24(16) no
F34 C34 C35 C36 -179.45(16) no
C33 C34 C35 C36 0.8(3) no
F35 C35 C36 F36 -0.3(3) no
C34 C35 C36 F36 179.65(16) no
F35 C35 C36 C37 -179.18(16) no
C34 C35 C36 C37 0.7(3) no
F36 C36 C37 F37 -0.3(3) no
C35 C36 C37 F37 178.56(16) no
F36 C36 C37 C38 179.97(16) no
C35 C36 C37 C38 -1.1(3) no
F37 C37 C38 F38 0.0(2) no
C36 C37 C38 F38 179.67(16) no
F37 C37 C38 C33 -179.75(16) no
C36 C37 C38 C33 -0.1(3) no
N3 C33 C38 F38 4.4(3) no
C34 C33 C38 F38 -178.20(15) no
N3 C33 C38 C37 -175.86(17) no
C34 C33 C38 C37 1.5(2) no
C24 C23 N2 H2 -5.6(17) yes

loop_
_cod_related_entry_id
_cod_related_entry_database
_cod_related_entry_code
1 ChemSpider 21120624
